data_7160184
loop_
_publ_author_name
'Prabhakaran, Mohan'
'Sanjana, Ramesh'
'Parthasarathy, Kanniyappan'

_publ_section_title
;
 Ruthenium-catalyzed Heck coupling of 3-arylidene-oxindoles with alkenes:
 a facile synthesis of 3-allylidene-2(3<i>H</i>)-oxindoles.
;
_journal_issue 48
_journal_name_full 'Organic &amp; biomolecular chemistry'
_journal_page_first 9348
_journal_page_last 9352
_journal_paper_doi 10.1039/d4ob01072h
_journal_volume 22
_journal_year 2024
_chemical_formula_sum 'C20 H16 N O3'
_chemical_formula_weight 318.34
_space_group_crystal_system triclinic
_space_group_IT_number 2
_space_group_name_Hall '-P 1'
_space_group_name_H-M_alt 'P -1'
_atom_sites_solution_hydrogens geom
_audit_creation_method SHELXL-2014/7
_audit_update_record
;
2024-08-24 deposited with the CCDC.	2024-10-14 downloaded from the CCDC.
;
_cell_angle_alpha 119.1405(13)
_cell_angle_beta 91.334(2)
_cell_angle_gamma 97.5234(17)
_cell_formula_units_Z 2
_cell_length_a 9.5665(4)
_cell_length_b 9.9423(4)
_cell_length_c 10.1434(6)
_cell_measurement_reflns_used 5875
_cell_measurement_temperature 296(2)
_cell_measurement_theta_max 25.09
_cell_measurement_theta_min 2.36
_cell_volume 831.17(7)
_computing_cell_refinement 'Bruker SAINT'
_computing_data_collection 'Bruker APEX2'
_computing_data_reduction 'Bruker SAINT'
_computing_molecular_graphics 'Bruker SHELXTL'
_computing_publication_material 'Bruker SHELXTL'
_computing_structure_refinement 'SHELXL-2014/7 (Sheldrick, 2014)'
_computing_structure_solution 'SHELXS-97 (Sheldrick 2008)'
_diffrn_ambient_temperature 296(2)
_diffrn_measured_fraction_theta_full 0.998
_diffrn_measured_fraction_theta_max 0.998
_diffrn_measurement_device_type 'Bruker APEX-II CCD'
_diffrn_measurement_method '\f and \w scans'
_diffrn_radiation_type MoK\a
_diffrn_radiation_wavelength 0.71073
_diffrn_reflns_av_R_equivalents 0.0167
_diffrn_reflns_av_unetI/netI 0.0152
_diffrn_reflns_Laue_measured_fraction_full 0.998
_diffrn_reflns_Laue_measured_fraction_max 0.998
_diffrn_reflns_limit_h_max 10
_diffrn_reflns_limit_h_min -11
_diffrn_reflns_limit_k_max 11
_diffrn_reflns_limit_k_min -11
_diffrn_reflns_limit_l_max 12
_diffrn_reflns_limit_l_min -11
_diffrn_reflns_number 10941
_diffrn_reflns_point_group_measured_fraction_full 0.998
_diffrn_reflns_point_group_measured_fraction_max 0.998
_diffrn_reflns_theta_full 24.995
_diffrn_reflns_theta_max 24.995
_diffrn_reflns_theta_min 2.158
_exptl_absorpt_coefficient_mu 0.086
_exptl_absorpt_correction_T_max 0.986
_exptl_absorpt_correction_T_min 0.973
_exptl_absorpt_correction_type multi-scan
_exptl_absorpt_process_details 'SADABS V2014/5(Bruker AXS.Inc)'
_exptl_crystal_colour red
_exptl_crystal_density_diffrn 1.272
_exptl_crystal_description Block
_exptl_crystal_F_000 334
_exptl_crystal_size_max 0.320
_exptl_crystal_size_mid 0.280
_exptl_crystal_size_min 0.160
_refine_diff_density_max 0.580
_refine_diff_density_min -0.231
_refine_diff_density_rms 0.049
_refine_ls_extinction_method none
_refine_ls_goodness_of_fit_ref 1.033
_refine_ls_hydrogen_treatment constr
_refine_ls_matrix_type full
_refine_ls_number_parameters 219
_refine_ls_number_reflns 2912
_refine_ls_number_restraints 0
_refine_ls_restrained_S_all 1.033
_refine_ls_R_factor_all 0.0532
_refine_ls_R_factor_gt 0.0454
_refine_ls_shift/su_max 0.000
_refine_ls_shift/su_mean 0.000
_refine_ls_structure_factor_coef Fsqd
_refine_ls_weighting_details 'w=1/[\s^2^(Fo^2^)+(0.0726P)^2^+0.2461P] where P=(Fo^2^+2Fc^2^)/3'
_refine_ls_weighting_scheme calc
_refine_ls_wR_factor_gt 0.1215
_refine_ls_wR_factor_ref 0.1309
_reflns_Friedel_coverage 0.000
_reflns_number_gt 2459
_reflns_number_total 2912
_reflns_threshold_expression 'I > 2\s(I)'
_cod_data_source_file d4ob01072h2.cif
_cod_data_source_block 33
_cod_depositor_comments
;
The following automatic conversions were performed:

data item '_exptl_absorpt_correction_type' value 'Multi-scan' was
changed to 'multi-scan' in accordance with the
/home/data/users/saulius/crontab/automatic-downloads/rss-feeds/RSC/lib/dictionaries/cif_core.dic
dictionary named 'cif_core.dic' version 2.4.2 last updated on
2011-04-26.

Automatic conversion script
Id: cif_fix_values 8170 2020-07-09 18:12:32Z antanas 

 Adding full bibliography for 7160184.cif.
;
_cod_database_code 7160184
_shelx_shelxl_version_number 2014/7
_shelx_space_group_comment
; 
The symmetry employed for this shelxl refinement is uniquely defined 
by the following loop, which should always be used as a source of 
symmetry information in preference to the above space-group names. 
They are only intended as comments. 
;
_shelx_estimated_absorpt_t_min 0.973
_shelx_estimated_absorpt_t_max 0.986

loop_
_space_group_symop_operation_xyz
'x, y, z'
'-x, -y, -z'

loop_
_atom_site_label
_atom_site_type_symbol
_atom_site_fract_x
_atom_site_fract_y
_atom_site_fract_z
_atom_site_U_iso_or_equiv
_atom_site_adp_type
_atom_site_occupancy
_atom_site_site_symmetry_order
_atom_site_calc_flag
_atom_site_refinement_flags_posn
_atom_site_refinement_flags_adp
_atom_site_refinement_flags_occupancy
_atom_site_disorder_assembly
_atom_site_disorder_group
C1 C 0.28459(17) 0.55250(19) 1.23024(18) 0.0406(4) Uani 1 1 d . . . . .
C2 C 0.2679(2) 0.6361(2) 1.3823(2) 0.0518(5) Uani 1 1 d . . . . .
H2 H 0.3043 0.6099 1.4510 0.062 Uiso 1 1 calc R U . . .
C3 C 0.1951(2) 0.7603(2) 1.4292(2) 0.0597(5) Uani 1 1 d . . . . .
H3 H 0.1836 0.8200 1.5316 0.072 Uiso 1 1 calc R U . . .
C4 C 0.1391(2) 0.7973(2) 1.3267(2) 0.0598(5) Uani 1 1 d . . . . .
H4 H 0.0872 0.8789 1.3604 0.072 Uiso 1 1 calc R U . . .
C5 C 0.1590(2) 0.7148(2) 1.1745(2) 0.0507(5) Uani 1 1 d . . . . .
H5 H 0.1217 0.7412 1.1063 0.061 Uiso 1 1 calc R U . . .
C6 C 0.23524(17) 0.59241(19) 1.12480(18) 0.0385(4) Uani 1 1 d . . . . .
C7 C 0.27680(16) 0.48221(18) 0.97696(18) 0.0361(4) Uani 1 1 d . . . . .
C8 C 0.34519(17) 0.36736(19) 1.00389(18) 0.0398(4) Uani 1 1 d . . . . .
C9 C 0.26827(16) 0.48344(18) 0.84326(18) 0.0364(4) Uani 1 1 d . . . . .
C10 C 0.21408(17) 0.61350(18) 0.83478(17) 0.0372(4) Uani 1 1 d . . . . .
C11 C 0.29745(19) 0.7595(2) 0.8960(2) 0.0463(4) Uani 1 1 d . . . . .
H11 H 0.3883 0.7763 0.9416 0.056 Uiso 1 1 calc R U . . .
C12 C 0.2461(2) 0.8803(2) 0.8897(2) 0.0539(5) Uani 1 1 d . . . . .
H12 H 0.3032 0.9775 0.9314 0.065 Uiso 1 1 calc R U . . .
C13 C 0.1118(2) 0.8596(2) 0.8228(2) 0.0544(5) Uani 1 1 d . . . . .
C14 C 0.0303(2) 0.7135(3) 0.7607(2) 0.0616(5) Uani 1 1 d . . . . .
H14 H -0.0603 0.6968 0.7146 0.074 Uiso 1 1 calc R U . . .
C15 C 0.08049(19) 0.5910(2) 0.7654(2) 0.0519(5) Uani 1 1 d . . . . .
H15 H 0.0239 0.4933 0.7218 0.062 Uiso 1 1 calc R U . . .
C16 C 0.0556(3) 0.9927(3) 0.8182(3) 0.0849(8) Uani 1 1 d . . . . .
H16A H 0.0529 1.0754 0.9199 0.127 Uiso 1 1 calc R U . . .
H16B H -0.0383 0.9564 0.7664 0.127 Uiso 1 1 calc R U . . .
H16C H 0.1165 1.0307 0.7655 0.127 Uiso 1 1 calc R U . . .
C17 C 0.31516(17) 0.36308(19) 0.70629(18) 0.0401(4) Uani 1 1 d . . . . .
H17 H 0.3442 0.2790 0.7095 0.048 Uiso 1 1 calc R U . . .
C18 C 0.3190(2) 0.3659(2) 0.57704(19) 0.0487(4) Uani 1 1 d . . . . .
H18 H 0.2846 0.4472 0.5730 0.058 Uiso 1 1 calc R U . . .
C19 C 0.3732(2) 0.2509(2) 0.44015(19) 0.0490(4) Uani 1 1 d . . . . .
C20 C 0.4652(3) 0.0155(2) 0.3203(2) 0.0653(6) Uani 1 1 d . . . . .
H20A H 0.4045 -0.0201 0.2291 0.098 Uiso 1 1 calc R U . . .
H20B H 0.4750 -0.0714 0.3349 0.098 Uiso 1 1 calc R U . . .
H20C H 0.5567 0.0619 0.3120 0.098 Uiso 1 1 calc R U . . .
N1 N 0.34958(15) 0.41997(17) 1.15608(16) 0.0453(4) Uani 1 1 d . . . . .
O1 O 0.39101(15) 0.25132(15) 0.91377(14) 0.0571(4) Uani 1 1 d . . . . .
O2 O 0.3909(2) 0.2669(2) 0.33121(17) 0.0908(6) Uani 1 1 d . . . . .
O3 O 0.40424(15) 0.12996(14) 0.44820(13) 0.0547(4) Uani 1 1 d . . . . .

loop_
_atom_site_aniso_label
_atom_site_aniso_U_11
_atom_site_aniso_U_22
_atom_site_aniso_U_33
_atom_site_aniso_U_23
_atom_site_aniso_U_13
_atom_site_aniso_U_12
C1 0.0439(9) 0.0442(9) 0.0396(9) 0.0247(7) 0.0055(7) 0.0094(7)
C2 0.0636(11) 0.0597(11) 0.0384(9) 0.0282(9) 0.0052(8) 0.0136(9)
C3 0.0821(14) 0.0585(12) 0.0391(10) 0.0222(9) 0.0200(9) 0.0190(10)
C4 0.0849(14) 0.0548(11) 0.0516(11) 0.0290(9) 0.0290(10) 0.0345(10)
C5 0.0682(12) 0.0520(10) 0.0477(10) 0.0321(9) 0.0197(9) 0.0272(9)
C6 0.0447(9) 0.0402(8) 0.0380(8) 0.0239(7) 0.0078(7) 0.0111(7)
C7 0.0406(8) 0.0365(8) 0.0386(8) 0.0229(7) 0.0057(6) 0.0115(7)
C8 0.0462(9) 0.0411(9) 0.0410(9) 0.0254(7) 0.0059(7) 0.0146(7)
C9 0.0399(8) 0.0369(8) 0.0387(8) 0.0223(7) 0.0054(6) 0.0104(6)
C10 0.0469(9) 0.0408(9) 0.0339(8) 0.0234(7) 0.0122(7) 0.0172(7)
C11 0.0528(10) 0.0442(9) 0.0470(10) 0.0247(8) 0.0095(8) 0.0154(8)
C12 0.0719(13) 0.0412(10) 0.0589(11) 0.0295(9) 0.0237(9) 0.0196(9)
C13 0.0757(13) 0.0586(12) 0.0554(11) 0.0406(10) 0.0320(10) 0.0398(10)
C14 0.0574(11) 0.0774(14) 0.0706(13) 0.0471(12) 0.0097(10) 0.0326(11)
C15 0.0494(10) 0.0524(11) 0.0631(12) 0.0344(9) 0.0030(8) 0.0139(8)
C16 0.118(2) 0.0875(17) 0.0963(18) 0.0675(15) 0.0490(16) 0.0701(16)
C17 0.0496(9) 0.0387(8) 0.0393(9) 0.0232(7) 0.0052(7) 0.0140(7)
C18 0.0678(11) 0.0477(10) 0.0433(10) 0.0284(8) 0.0107(8) 0.0253(9)
C19 0.0667(11) 0.0534(10) 0.0368(9) 0.0271(8) 0.0074(8) 0.0210(9)
C20 0.0945(16) 0.0554(12) 0.0456(11) 0.0193(9) 0.0221(10) 0.0321(11)
N1 0.0547(8) 0.0507(8) 0.0420(8) 0.0291(7) 0.0061(6) 0.0201(7)
O1 0.0822(9) 0.0524(8) 0.0502(7) 0.0292(6) 0.0132(6) 0.0372(7)
O2 0.1609(17) 0.1003(12) 0.0533(9) 0.0565(9) 0.0432(10) 0.0745(12)
O3 0.0881(10) 0.0461(7) 0.0386(7) 0.0228(6) 0.0188(6) 0.0291(7)

loop_
_atom_type_symbol
_atom_type_description
_atom_type_scat_dispersion_real
_atom_type_scat_dispersion_imag
_atom_type_scat_source
C C 0.0033 0.0016 'International Tables Vol C Tables 4.2.6.8 and 6.1.1.4'
H H 0.0000 0.0000 'International Tables Vol C Tables 4.2.6.8 and 6.1.1.4'
N N 0.0061 0.0033 'International Tables Vol C Tables 4.2.6.8 and 6.1.1.4'
O O 0.0106 0.0060 'International Tables Vol C Tables 4.2.6.8 and 6.1.1.4'

loop_
_geom_angle_atom_site_label_1
_geom_angle_atom_site_label_2
_geom_angle_atom_site_label_3
_geom_angle
_geom_angle_site_symmetry_1
_geom_angle_site_symmetry_3
_geom_angle_publ_flag
C2 C1 N1 127.84(15) . . ?
C2 C1 C6 122.52(16) . . ?
N1 C1 C6 109.64(14) . . ?
C1 C2 C3 117.64(17) . . ?
C1 C2 H2 121.2 . . ?
C3 C2 H2 121.2 . . ?
C4 C3 C2 121.03(17) . . ?
C4 C3 H3 119.5 . . ?
C2 C3 H3 119.5 . . ?
C3 C4 C5 120.96(17) . . ?
C3 C4 H4 119.5 . . ?
C5 C4 H4 119.5 . . ?
C4 C5 C6 119.24(17) . . ?
C4 C5 H5 120.4 . . ?
C6 C5 H5 120.4 . . ?
C5 C6 C1 118.47(15) . . ?
C5 C6 C7 134.35(15) . . ?
C1 C6 C7 107.15(13) . . ?
C9 C7 C6 129.49(14) . . ?
C9 C7 C8 125.02(14) . . ?
C6 C7 C8 105.32(12) . . ?
O1 C8 N1 124.21(14) . . ?
O1 C8 C7 129.55(15) . . ?
N1 C8 C7 106.23(13) . . ?
C7 C9 C17 121.96(14) . . ?
C7 C9 C10 120.32(14) . . ?
C17 C9 C10 117.69(13) . . ?
C15 C10 C11 118.63(15) . . ?
C15 C10 C9 120.85(15) . . ?
C11 C10 C9 120.52(14) . . ?
C12 C11 C10 120.33(17) . . ?
C12 C11 H11 119.8 . . ?
C10 C11 H11 119.8 . . ?
C13 C12 C11 121.45(18) . . ?
C13 C12 H12 119.3 . . ?
C11 C12 H12 119.3 . . ?
C14 C13 C12 117.78(16) . . ?
C14 C13 C16 121.1(2) . . ?
C12 C13 C16 121.2(2) . . ?
C13 C14 C15 121.48(18) . . ?
C13 C14 H14 119.3 . . ?
C15 C14 H14 119.3 . . ?
C10 C15 C14 120.32(18) . . ?
C10 C15 H15 119.8 . . ?
C14 C15 H15 119.8 . . ?
C13 C16 H16A 109.5 . . ?
C13 C16 H16B 109.5 . . ?
H16A C16 H16B 109.5 . . ?
C13 C16 H16C 109.5 . . ?
H16A C16 H16C 109.5 . . ?
H16B C16 H16C 109.5 . . ?
C18 C17 C9 124.01(15) . . ?
C18 C17 H17 118.0 . . ?
C9 C17 H17 118.0 . . ?
C17 C18 C19 125.09(15) . . ?
C17 C18 H18 117.5 . . ?
C19 C18 H18 117.5 . . ?
O2 C19 O3 122.79(17) . . ?
O2 C19 C18 123.22(16) . . ?
O3 C19 C18 113.97(14) . . ?
O3 C20 H20A 109.5 . . ?
O3 C20 H20B 109.5 . . ?
H20A C20 H20B 109.5 . . ?
O3 C20 H20C 109.5 . . ?
H20A C20 H20C 109.5 . . ?
H20B C20 H20C 109.5 . . ?
C8 N1 C1 111.46(13) . . ?
C19 O3 C20 117.09(14) . . ?

loop_
_geom_bond_atom_site_label_1
_geom_bond_atom_site_label_2
_geom_bond_distance
_geom_bond_site_symmetry_2
_geom_bond_publ_flag
C1 C2 1.376(2) . ?
C1 N1 1.400(2) . ?
C1 C6 1.401(2) . ?
C2 C3 1.380(3) . ?
C2 H2 0.9300 . ?
C3 C4 1.379(3) . ?
C3 H3 0.9300 . ?
C4 C5 1.384(3) . ?
C4 H4 0.9300 . ?
C5 C6 1.385(2) . ?
C5 H5 0.9300 . ?
C6 C7 1.466(2) . ?
C7 C9 1.363(2) . ?
C7 C8 1.516(2) . ?
C8 O1 1.218(2) . ?
C8 N1 1.365(2) . ?
C9 C17 1.454(2) . ?
C9 C10 1.493(2) . ?
C10 C15 1.381(2) . ?
C10 C11 1.387(2) . ?
C11 C12 1.384(2) . ?
C11 H11 0.9300 . ?
C12 C13 1.381(3) . ?
C12 H12 0.9300 . ?
C13 C14 1.380(3) . ?
C13 C16 1.512(2) . ?
C14 C15 1.387(3) . ?
C14 H14 0.9300 . ?
C15 H15 0.9300 . ?
C16 H16A 0.9600 . ?
C16 H16B 0.9600 . ?
C16 H16C 0.9600 . ?
C17 C18 1.326(2) . ?
C17 H17 0.9300 . ?
C18 C19 1.465(2) . ?
C18 H18 0.9300 . ?
C19 O2 1.204(2) . ?
C19 O3 1.315(2) . ?
C20 O3 1.446(2) . ?
C20 H20A 0.9600 . ?
C20 H20B 0.9600 . ?
C20 H20C 0.9600 . ?

loop_
_geom_torsion_atom_site_label_1
_geom_torsion_atom_site_label_2
_geom_torsion_atom_site_label_3
_geom_torsion_atom_site_label_4
_geom_torsion
_geom_torsion_site_symmetry_1
_geom_torsion_site_symmetry_2
_geom_torsion_site_symmetry_3
_geom_torsion_site_symmetry_4
_geom_torsion_publ_flag
N1 C1 C2 C3 -177.61(17) . . . . ?
C6 C1 C2 C3 2.3(3) . . . . ?
C1 C2 C3 C4 1.1(3) . . . . ?
C2 C3 C4 C5 -2.6(3) . . . . ?
C3 C4 C5 C6 0.6(3) . . . . ?
C4 C5 C6 C1 2.6(3) . . . . ?
C4 C5 C6 C7 -179.91(18) . . . . ?
C2 C1 C6 C5 -4.1(3) . . . . ?
N1 C1 C6 C5 175.76(15) . . . . ?
C2 C1 C6 C7 177.72(16) . . . . ?
N1 C1 C6 C7 -2.37(19) . . . . ?
C5 C6 C7 C9 10.9(3) . . . . ?
C1 C6 C7 C9 -171.42(16) . . . . ?
C5 C6 C7 C8 -173.63(19) . . . . ?
C1 C6 C7 C8 4.06(17) . . . . ?
C9 C7 C8 O1 -7.6(3) . . . . ?
C6 C7 C8 O1 176.69(18) . . . . ?
C9 C7 C8 N1 171.37(15) . . . . ?
C6 C7 C8 N1 -4.38(17) . . . . ?
C6 C7 C9 C17 179.99(15) . . . . ?
C8 C7 C9 C17 5.3(3) . . . . ?
C6 C7 C9 C10 2.0(3) . . . . ?
C8 C7 C9 C10 -172.63(14) . . . . ?
C7 C9 C10 C15 -105.91(19) . . . . ?
C17 C9 C10 C15 76.1(2) . . . . ?
C7 C9 C10 C11 74.4(2) . . . . ?
C17 C9 C10 C11 -103.67(18) . . . . ?
C15 C10 C11 C12 1.1(2) . . . . ?
C9 C10 C11 C12 -179.15(15) . . . . ?
C10 C11 C12 C13 -0.1(3) . . . . ?
C11 C12 C13 C14 -0.6(3) . . . . ?
C11 C12 C13 C16 179.10(17) . . . . ?
C12 C13 C14 C15 0.3(3) . . . . ?
C16 C13 C14 C15 -179.42(18) . . . . ?
C11 C10 C15 C14 -1.4(3) . . . . ?
C9 C10 C15 C14 178.84(16) . . . . ?
C13 C14 C15 C10 0.7(3) . . . . ?
C7 C9 C17 C18 -174.62(17) . . . . ?
C10 C9 C17 C18 3.4(2) . . . . ?
C9 C17 C18 C19 176.37(17) . . . . ?
C17 C18 C19 O2 -170.7(2) . . . . ?
C17 C18 C19 O3 7.6(3) . . . . ?
O1 C8 N1 C1 -177.88(16) . . . . ?
C7 C8 N1 C1 3.11(18) . . . . ?
C2 C1 N1 C8 179.36(17) . . . . ?
C6 C1 N1 C8 -0.5(2) . . . . ?
O2 C19 O3 C20 1.5(3) . . . . ?
C18 C19 O3 C20 -176.87(17) . . . . ?
